data_7242263
loop_
_publ_author_name
'Chuang, Po-Min'
'Huang, Yun-Wen'
'Liu, Yu-Lin'
'Wu, Jing-Yun'

_publ_section_title
;
 The influence of linker substitution on the fluorescence responsive
 sensing of isostructural coordination polymers: visual turn-on,
 ratiometric, and turn-off sensing in water
;
_journal_issue 11
_journal_name_full CrystEngComm
_journal_page_first 2222
_journal_page_last 2234
_journal_paper_doi 10.1039/D0CE01825B
_journal_volume 23
_journal_year 2021
_chemical_formula_sum 'C34 H22.5 Br1.5 N3 O8 Zn2'
_chemical_formula_weight 851.65
_space_group_crystal_system monoclinic
_space_group_IT_number 15
_space_group_name_Hall '-C 2yc'
_space_group_name_H-M_alt 'C 1 2/c 1'
_atom_sites_solution_hydrogens mixed
_audit_creation_method SHELXL-2014/7
_audit_update_record
;
2020-03-19 deposited with the CCDC.	2021-02-10 downloaded from the CCDC.
;
_cell_angle_alpha 90
_cell_angle_beta 104.484(4)
_cell_angle_gamma 90
_cell_formula_units_Z 8
_cell_length_a 24.379(2)
_cell_length_b 18.810(2)
_cell_length_c 15.0638(13)
_cell_measurement_reflns_used 9472
_cell_measurement_temperature 150(2)
_cell_measurement_theta_max 26.38
_cell_measurement_theta_min 2.83
_cell_volume 6688.2(11)
_computing_cell_refinement 'Bruker D8 Venture'
_computing_data_collection 'Bruker D8 Venture'
_computing_data_reduction 'Bruker SAINT'
_computing_molecular_graphics 'Bruker SHELXTL'
_computing_publication_material 'Bruker SHELXTL'
_computing_structure_refinement 'SHELXL-2014/7 (Sheldrick, 2014)'
_computing_structure_solution 'SHELXS-97 (Sheldrick 2008)'
_diffrn_ambient_temperature 150(2)
_diffrn_measured_fraction_theta_full 0.997
_diffrn_measured_fraction_theta_max 0.995
_diffrn_measurement_device_type 'Photon 100 CMOS detector'
_diffrn_measurement_method 'phi and omega scans'
_diffrn_radiation_type MoK\a
_diffrn_radiation_wavelength 0.71073
_diffrn_reflns_av_R_equivalents 0.0998
_diffrn_reflns_av_unetI/netI 0.0526
_diffrn_reflns_Laue_measured_fraction_full 0.997
_diffrn_reflns_Laue_measured_fraction_max 0.995
_diffrn_reflns_limit_h_max 30
_diffrn_reflns_limit_h_min -30
_diffrn_reflns_limit_k_max 23
_diffrn_reflns_limit_k_min -23
_diffrn_reflns_limit_l_max 17
_diffrn_reflns_limit_l_min -18
_diffrn_reflns_number 61745
_diffrn_reflns_point_group_measured_fraction_full 0.997
_diffrn_reflns_point_group_measured_fraction_max 0.995
_diffrn_reflns_theta_full 25.242
_diffrn_reflns_theta_max 26.410
_diffrn_reflns_theta_min 2.577
_exptl_absorpt_coefficient_mu 3.283
_exptl_absorpt_correction_T_max 0.9281
_exptl_absorpt_correction_T_min 0.4624
_exptl_absorpt_correction_type multi-scan
_exptl_crystal_colour yellow
_exptl_crystal_density_diffrn 1.692
_exptl_crystal_description prism
_exptl_crystal_F_000 3392
_exptl_crystal_size_max 0.53
_exptl_crystal_size_mid 0.25
_exptl_crystal_size_min 0.21
_refine_diff_density_max 2.010
_refine_diff_density_min -0.880
_refine_diff_density_rms 0.171
_refine_ls_extinction_method none
_refine_ls_goodness_of_fit_ref 1.119
_refine_ls_hydrogen_treatment mixed
_refine_ls_matrix_type full
_refine_ls_number_parameters 453
_refine_ls_number_reflns 6846
_refine_ls_number_restraints 1
_refine_ls_restrained_S_all 1.119
_refine_ls_R_factor_all 0.1176
_refine_ls_R_factor_gt 0.0770
_refine_ls_shift/su_max 0.000
_refine_ls_shift/su_mean 0.000
_refine_ls_structure_factor_coef Fsqd
_refine_ls_weighting_details 'w=1/[\s^2^(Fo^2^)+(0.0705P)^2^+165.2479P] where P=(Fo^2^+2Fc^2^)/3'
_refine_ls_weighting_scheme calc
_refine_ls_wR_factor_gt 0.1804
_refine_ls_wR_factor_ref 0.2069
_reflns_Friedel_coverage 0.000
_reflns_number_gt 4829
_reflns_number_total 6846
_reflns_threshold_expression 'I > 2\s(I)'
_cod_data_source_file d0ce01825b2.cif
_cod_data_source_block shelx_CCDC2
_cod_depositor_comments 'Adding full bibliography for 7242261--7242264.cif.'
_cod_original_cell_volume 6688.4(11)
_cod_original_sg_symbol_H-M 'C 2/c'
_cod_original_formula_sum 'C34 H22.50 Br1.50 N3 O8 Zn2'
_cod_database_code 7242263
_shelx_shelxl_version_number 2014/7
_shelx_space_group_comment
;
The symmetry employed for this shelxl refinement is uniquely defined
by the following loop, which should always be used as a source of
symmetry information in preference to the above space-group names.
They are only intended as comments.
;

loop_
_space_group_symop_operation_xyz
'x, y, z'
'-x, y, -z+1/2'
'x+1/2, y+1/2, z'
'-x+1/2, y+1/2, -z+1/2'
'-x, -y, -z'
'x, -y, z-1/2'
'-x+1/2, -y+1/2, -z'
'x+1/2, -y+1/2, z-1/2'

loop_
_atom_site_label
_atom_site_type_symbol
_atom_site_fract_x
_atom_site_fract_y
_atom_site_fract_z
_atom_site_U_iso_or_equiv
_atom_site_adp_type
_atom_site_occupancy
_atom_site_site_symmetry_order
_atom_site_calc_flag
_atom_site_refinement_flags_posn
_atom_site_refinement_flags_adp
_atom_site_refinement_flags_occupancy
_atom_site_disorder_assembly
_atom_site_disorder_group
Br1 Br 0.07299(4) 0.29806(5) 0.42917(7) 0.0418(3) Uani 1 1 d . . . . .
Br2A Br 0.16678(12) 0.12533(14) 0.05913(19) 0.0299(6) Uani 0.3 1 d . . P A 1
Br2B Br 0.34502(19) 0.3556(3) 0.1157(3) 0.0384(10) Uani 0.2 1 d . . P B 2
C1 C 0.4521(3) -0.1833(4) 0.5496(5) 0.0183(15) Uani 1 1 d . . . . .
C2 C 0.4029(3) -0.2014(4) 0.4831(6) 0.0287(18) Uani 1 1 d . . . . .
H2 H 0.3941 -0.2492 0.4648 0.034 Uiso 1 1 calc R U . . .
C3 C 0.3676(3) -0.1454(4) 0.4454(6) 0.0268(18) Uani 1 1 d . . . . .
H3 H 0.3340 -0.1561 0.3997 0.032 Uiso 1 1 calc R U . . .
C4 C 0.3784(3) -0.0736(4) 0.4708(5) 0.0176(15) Uani 1 1 d . . . . .
C5 C 0.4298(3) -0.0576(4) 0.5322(5) 0.0168(15) Uani 1 1 d . . . . .
H5 H 0.4398 -0.0094 0.5469 0.020 Uiso 1 1 calc R U . . .
C6 C 0.4663(3) -0.1114(4) 0.5718(5) 0.0152(14) Uani 1 1 d . . . . .
C7 C 0.5195(3) -0.1130(4) 0.6416(5) 0.0156(14) Uani 1 1 d . . . . .
C8 C 0.5544(3) -0.0601(4) 0.6881(5) 0.0149(14) Uani 1 1 d . . . . .
H8 H 0.5445 -0.0115 0.6761 0.018 Uiso 1 1 calc R U . . .
C9 C 0.6044(3) -0.0783(4) 0.7529(5) 0.0162(14) Uani 1 1 d . . . . .
C10 C 0.6159(3) -0.1506(4) 0.7724(5) 0.0231(17) Uani 1 1 d . . . . .
H10 H 0.6485 -0.1629 0.8191 0.028 Uiso 1 1 calc R U . . .
C11 C 0.5817(3) -0.2047(4) 0.7264(5) 0.0231(16) Uani 1 1 d . . . . .
H11 H 0.5910 -0.2532 0.7397 0.028 Uiso 1 1 calc R U . . .
C12 C 0.5330(3) -0.1853(4) 0.6601(5) 0.0209(16) Uani 1 1 d . . . . .
C13 C 0.2403(3) 0.0202(5) 0.3730(6) 0.035(2) Uani 1 1 d . . . . .
H13 H 0.2015 0.0078 0.3514 0.042 Uiso 1 1 calc R U . . .
C14 C 0.2790(3) -0.0334(4) 0.4012(6) 0.034(2) Uani 1 1 d . . . . .
H14 H 0.2665 -0.0814 0.3972 0.040 Uiso 1 1 calc R U . . .
C15 C 0.3363(3) -0.0180(4) 0.4357(5) 0.0183(15) Uani 1 1 d . . . . .
C16 C 0.3508(3) 0.0544(4) 0.4372(5) 0.0181(15) Uani 1 1 d . . . . .
H16 H 0.3892 0.0685 0.4596 0.022 Uiso 1 1 calc R U . . .
C17 C 0.3095(3) 0.1054(4) 0.4061(5) 0.0189(15) Uani 1 1 d . . . . .
H17 H 0.3206 0.1539 0.4072 0.023 Uiso 1 1 calc R U . . .
C18 C 0.7406(3) 0.0189(4) 0.8531(6) 0.031(2) Uani 1 1 d . . . . .
H18 H 0.7797 0.0079 0.8760 0.037 Uiso 1 1 calc R U . . .
C19 C 0.7032(3) -0.0371(4) 0.8259(6) 0.0272(18) Uani 1 1 d . . . . .
H19 H 0.7165 -0.0847 0.8296 0.033 Uiso 1 1 calc R U . . .
C20 C 0.6447(3) -0.0221(4) 0.7927(5) 0.0163(14) Uani 1 1 d . . . . .
C21 C 0.6298(3) 0.0493(4) 0.7943(6) 0.0257(17) Uani 1 1 d . . . . .
H21 H 0.5909 0.0625 0.7772 0.031 Uiso 1 1 calc R U . . .
C22 C 0.6703(3) 0.1007(4) 0.8203(6) 0.0274(18) Uani 1 1 d . . . . .
H22 H 0.6585 0.1490 0.8176 0.033 Uiso 1 1 calc R U . . .
C23 C 0.0701(3) 0.1477(5) 0.4450(7) 0.038(2) Uani 1 1 d . . . . .
C24 C 0.0397(3) 0.2072(5) 0.4084(5) 0.0285(19) Uani 1 1 d . . . . .
C25 C -0.0161(3) 0.2017(5) 0.3544(6) 0.034(2) Uani 1 1 d . . . . .
H25 H -0.0368 0.2429 0.3297 0.041 Uiso 1 1 calc R U . . .
C26 C -0.0403(4) 0.1348(6) 0.3380(7) 0.043(2) Uani 1 1 d . . . . .
C27 C -0.0102(4) 0.0745(7) 0.3755(10) 0.079(5) Uani 1 1 d . . . . .
H27 H -0.0274 0.0289 0.3648 0.095 Uiso 1 1 calc R U . . .
C28 C 0.0451(4) 0.0812(7) 0.4287(11) 0.080(5) Uani 1 1 d . . . . .
H28 H 0.0658 0.0400 0.4539 0.096 Uiso 1 1 calc R U . . .
C29 C 0.1309(3) 0.1518(5) 0.5016(7) 0.034(2) Uani 1 1 d . . . . .
C30 C -0.1006(4) 0.1257(7) 0.2774(7) 0.049(3) Uani 1 1 d . . . . .
C31 C 0.2545(3) 0.2470(4) 0.0943(5) 0.0229(17) Uani 1 1 d . . . . .
C32 C 0.2192(3) 0.2007(4) 0.0350(5) 0.0230(17) Uani 1 1 d . . . . .
H32 H 0.1978 0.1665 0.0584 0.028 Uiso 0.7 1 calc R U P A 2
C33 C 0.2850(3) 0.2960(4) 0.0576(5) 0.0249(17) Uani 1 1 d . . . . .
H33 H 0.3096 0.3281 0.0974 0.030 Uiso 0.8 1 calc R U P B 1
C34 C 0.2562(3) 0.2472(4) 0.1952(5) 0.0237(17) Uani 1 1 d . . . . .
N1 N 0.4928(2) -0.2267(3) 0.6024(4) 0.0215(14) Uani 1 1 d . . . . .
H101 H 0.4931 -0.2735 0.5998 0.026 Uiso 1 1 calc R U . . .
N2 N 0.2546(2) 0.0892(3) 0.3744(4) 0.0200(13) Uani 1 1 d . . . . .
N3 N 0.7256(3) 0.0866(3) 0.8491(4) 0.0198(13) Uani 1 1 d . . . . .
O1 O 0.2331(2) 0.2554(3) 0.4028(4) 0.0237(12) Uani 1 1 d D . . . .
H102 H 0.219(4) 0.261(5) 0.446(4) 0.036 Uiso 1 1 d D U . . .
O2 O 0.1700(2) 0.1458(4) 0.4620(4) 0.0426(17) Uani 1 1 d . . . . .
O3 O 0.1398(2) 0.1576(4) 0.5859(5) 0.051(2) Uani 1 1 d . . . . .
O4 O -0.1233(2) 0.1829(4) 0.2420(4) 0.0472(19) Uani 1 1 d . . . . .
O5 O -0.1228(3) 0.0663(5) 0.2660(7) 0.075(3) Uani 1 1 d . . . . .
O6 O 0.2392(3) 0.1942(3) 0.2280(4) 0.0312(14) Uani 1 1 d . . . . .
O7 O 0.2754(3) 0.3040(3) 0.2373(4) 0.0373(15) Uani 1 1 d . . . . .
O8 O 0.4133(6) 0.4200(7) 0.2773(9) 0.045(3) Uiso 0.5 1 d . . P . .
O9 O 0.4717(6) 0.6231(8) 0.6279(10) 0.049(3) Uiso 0.5 1 d . . P . .
Zn1 Zn 0.20014(3) 0.17064(5) 0.33416(6) 0.0207(2) Uani 1 1 d . . . . .
Zn2 Zn 0.27736(3) 0.32774(5) 0.36565(6) 0.0196(2) Uani 1 1 d . . . . .

loop_
_atom_site_aniso_label
_atom_site_aniso_U_11
_atom_site_aniso_U_22
_atom_site_aniso_U_33
_atom_site_aniso_U_23
_atom_site_aniso_U_13
_atom_site_aniso_U_12
Br1 0.0275(5) 0.0440(6) 0.0495(6) 0.0031(4) 0.0017(4) -0.0077(4)
Br2A 0.0316(15) 0.0244(14) 0.0318(15) 0.0038(11) 0.0045(12) 0.0027(11)
Br2B 0.030(2) 0.038(2) 0.042(3) 0.003(2) -0.0015(19) -0.0007(19)
C1 0.015(3) 0.016(4) 0.026(4) -0.001(3) 0.009(3) -0.002(3)
C2 0.026(4) 0.014(4) 0.042(5) -0.008(3) 0.002(4) -0.004(3)
C3 0.015(4) 0.021(4) 0.037(5) -0.006(3) -0.006(3) -0.006(3)
C4 0.013(3) 0.018(4) 0.019(4) 0.004(3) -0.002(3) -0.001(3)
C5 0.017(3) 0.016(4) 0.017(4) 0.000(3) 0.004(3) -0.004(3)
C6 0.006(3) 0.020(4) 0.021(4) 0.000(3) 0.004(3) -0.002(3)
C7 0.014(3) 0.014(3) 0.019(4) 0.005(3) 0.006(3) 0.005(3)
C8 0.011(3) 0.019(4) 0.016(3) 0.003(3) 0.006(3) 0.007(3)
C9 0.012(3) 0.021(4) 0.017(3) 0.001(3) 0.005(3) 0.001(3)
C10 0.013(3) 0.030(4) 0.025(4) 0.009(3) 0.002(3) 0.007(3)
C11 0.020(4) 0.018(4) 0.031(4) 0.009(3) 0.004(3) 0.004(3)
C12 0.017(4) 0.015(4) 0.031(4) 0.004(3) 0.006(3) 0.001(3)
C13 0.013(4) 0.031(5) 0.050(6) 0.012(4) -0.013(4) -0.005(3)
C14 0.019(4) 0.020(4) 0.049(5) 0.008(4) -0.016(4) -0.009(3)
C15 0.013(3) 0.026(4) 0.014(3) 0.003(3) -0.001(3) -0.002(3)
C16 0.009(3) 0.019(4) 0.023(4) -0.001(3) 0.000(3) -0.003(3)
C17 0.019(4) 0.016(4) 0.018(4) 0.001(3) -0.002(3) -0.002(3)
C18 0.018(4) 0.030(5) 0.034(5) -0.002(4) -0.012(3) 0.004(3)
C19 0.016(4) 0.021(4) 0.034(5) 0.002(3) -0.011(3) 0.009(3)
C20 0.013(3) 0.023(4) 0.012(3) 0.000(3) 0.002(3) 0.001(3)
C21 0.012(3) 0.028(4) 0.034(4) -0.004(3) -0.001(3) 0.004(3)
C22 0.022(4) 0.026(4) 0.031(4) -0.007(3) 0.001(3) 0.003(3)
C23 0.015(4) 0.039(5) 0.050(6) -0.006(4) -0.008(4) -0.001(4)
C24 0.015(4) 0.048(5) 0.018(4) -0.010(4) -0.002(3) -0.005(4)
C25 0.017(4) 0.055(6) 0.027(4) -0.002(4) 0.000(3) 0.002(4)
C26 0.016(4) 0.062(7) 0.043(6) -0.016(5) -0.008(4) -0.008(4)
C27 0.023(5) 0.049(7) 0.137(13) -0.028(7) -0.032(6) -0.002(5)
C28 0.027(6) 0.053(7) 0.135(13) -0.031(8) -0.028(7) -0.004(5)
C29 0.008(4) 0.038(5) 0.048(6) -0.002(4) -0.008(4) 0.000(3)
C30 0.019(4) 0.073(8) 0.047(6) -0.012(6) -0.007(4) -0.001(5)
C31 0.022(4) 0.028(4) 0.016(4) 0.007(3) 0.000(3) 0.014(3)
C32 0.023(4) 0.023(4) 0.024(4) 0.014(3) 0.009(3) 0.017(3)
C33 0.024(4) 0.023(4) 0.024(4) 0.002(3) -0.001(3) 0.013(3)
C34 0.026(4) 0.028(4) 0.015(4) -0.003(3) 0.001(3) 0.014(3)
N1 0.013(3) 0.011(3) 0.039(4) 0.001(3) 0.003(3) 0.004(2)
N2 0.012(3) 0.022(3) 0.022(3) 0.008(3) -0.005(2) -0.003(2)
N3 0.020(3) 0.019(3) 0.017(3) -0.002(2) -0.001(2) 0.001(3)
O1 0.027(3) 0.025(3) 0.018(3) 0.000(2) 0.003(2) -0.003(2)
O2 0.023(3) 0.063(5) 0.033(3) 0.018(3) -0.009(3) -0.011(3)
O3 0.014(3) 0.085(6) 0.049(4) -0.036(4) -0.004(3) 0.000(3)
O4 0.016(3) 0.090(6) 0.027(3) -0.002(3) -0.011(3) -0.007(3)
O5 0.025(4) 0.075(6) 0.103(7) -0.020(5) -0.024(4) -0.018(4)
O6 0.051(4) 0.025(3) 0.021(3) 0.008(2) 0.015(3) 0.010(3)
O7 0.055(4) 0.040(4) 0.022(3) 0.000(3) 0.019(3) 0.001(3)
Zn1 0.0118(4) 0.0233(5) 0.0200(4) 0.0019(4) -0.0090(3) 0.0005(3)
Zn2 0.0123(4) 0.0259(5) 0.0173(4) -0.0002(4) -0.0027(3) -0.0010(3)

loop_
_atom_type_symbol
_atom_type_description
_atom_type_scat_dispersion_real
_atom_type_scat_dispersion_imag
_atom_type_scat_source
C C 0.0033 0.0016 'International Tables Vol C Tables 4.2.6.8 and 6.1.1.4'
H H 0.0000 0.0000 'International Tables Vol C Tables 4.2.6.8 and 6.1.1.4'
N N 0.0061 0.0033 'International Tables Vol C Tables 4.2.6.8 and 6.1.1.4'
O O 0.0106 0.0060 'International Tables Vol C Tables 4.2.6.8 and 6.1.1.4'
Zn Zn 0.2839 1.4301 'International Tables Vol C Tables 4.2.6.8 and 6.1.1.4'
Br Br -0.2901 2.4595 'International Tables Vol C Tables 4.2.6.8 and 6.1.1.4'

loop_
_geom_angle_atom_site_label_1
_geom_angle_atom_site_label_2
_geom_angle_atom_site_label_3
_geom_angle
_geom_angle_site_symmetry_1
_geom_angle_site_symmetry_3
_geom_angle_publ_flag
N1 C1 C2 129.5(7) . . ?
N1 C1 C6 109.4(6) . . ?
C2 C1 C6 121.2(7) . . ?
C3 C2 C1 116.2(7) . . ?
C2 C3 C4 124.1(7) . . ?
C5 C4 C3 117.7(6) . . ?
C5 C4 C15 121.1(6) . . ?
C3 C4 C15 121.2(6) . . ?
C6 C5 C4 120.3(7) . . ?
C5 C6 C1 120.3(6) . . ?
C5 C6 C7 133.7(7) . . ?
C1 C6 C7 105.9(6) . . ?
C8 C7 C12 120.7(6) . . ?
C8 C7 C6 132.7(6) . . ?
C12 C7 C6 106.6(6) . . ?
C7 C8 C9 119.7(6) . . ?
C8 C9 C10 118.4(7) . . ?
C8 C9 C20 119.2(6) . . ?
C10 C9 C20 122.2(6) . . ?
C11 C10 C9 122.8(7) . . ?
C10 C11 C12 117.6(7) . . ?
N1 C12 C11 130.3(7) . . ?
N1 C12 C7 109.1(6) . . ?
C11 C12 C7 120.6(7) . . ?
N2 C13 C14 123.4(7) . . ?
C13 C14 C15 120.6(7) . . ?
C14 C15 C16 115.6(7) . . ?
C14 C15 C4 122.1(7) . . ?
C16 C15 C4 122.3(6) . . ?
C17 C16 C15 120.5(6) . . ?
N2 C17 C16 122.7(7) . . ?
N3 C18 C19 124.3(7) . . ?
C18 C19 C20 118.9(7) . . ?
C21 C20 C19 115.5(7) . . ?
C21 C20 C9 123.3(6) . . ?
C19 C20 C9 121.0(7) . . ?
C22 C21 C20 120.8(7) . . ?
N3 C22 C21 123.4(7) . . ?
C24 C23 C28 119.6(8) . . ?
C24 C23 C29 122.4(8) . . ?
C28 C23 C29 118.0(9) . . ?
C23 C24 C25 121.1(8) . . ?
C23 C24 Br1 120.3(6) . . ?
C25 C24 Br1 118.6(7) . . ?
C26 C25 C24 118.6(9) . . ?
C25 C26 C27 120.7(8) . . ?
C25 C26 C30 120.7(9) . . ?
C27 C26 C30 118.7(9) . . ?
C26 C27 C28 119.8(11) . . ?
C23 C28 C27 120.2(11) . . ?
O3 C29 O2 122.7(7) . . ?
O3 C29 C23 118.4(8) . . ?
O2 C29 C23 118.8(9) . . ?
O5 C30 O4 125.5(9) . . ?
O5 C30 C26 120.3(10) . . ?
O4 C30 C26 114.1(9) . . ?
C32 C31 C33 118.1(7) . . ?
C32 C31 C34 120.5(7) . . ?
C33 C31 C34 121.2(7) . . ?
C33 C32 C31 120.3(8) 7 . ?
C33 C32 Br2A 109.1(6) 7 . ?
C31 C32 Br2A 130.6(6) . . ?
C32 C33 C31 121.6(8) 7 . ?
C32 C33 Br2B 107.3(6) 7 . ?
C31 C33 Br2B 130.3(6) . . ?
O6 C34 O7 126.9(7) . . ?
O6 C34 C31 118.4(7) . . ?
O7 C34 C31 114.7(7) . . ?
C1 N1 C12 109.0(6) . . ?
C17 N2 C13 117.2(6) . . ?
C17 N2 Zn1 117.3(5) . . ?
C13 N2 Zn1 125.5(5) . . ?
C18 N3 C22 116.9(7) . . ?
C18 N3 Zn2 127.2(5) . 8_556 ?
C22 N3 Zn2 115.4(5) . 8_556 ?
Zn2 O1 Zn1 127.8(3) . . ?
C29 O2 Zn1 146.4(6) . . ?
C29 O3 Zn2 106.8(5) . 7_556 ?
C30 O4 Zn1 113.7(6) . 2 ?
C34 O6 Zn1 137.7(5) . . ?
C34 O7 Zn2 126.5(5) . . ?
O4 Zn1 O1 114.9(3) 2 . ?
O4 Zn1 N2 136.8(3) 2 . ?
O1 Zn1 N2 107.9(2) . . ?
O4 Zn1 O6 94.5(3) 2 . ?
O1 Zn1 O6 91.5(2) . . ?
N2 Zn1 O6 90.0(2) . . ?
O4 Zn1 O2 93.2(2) 2 . ?
O1 Zn1 O2 84.1(2) . . ?
N2 Zn1 O2 85.3(3) . . ?
O6 Zn1 O2 172.1(2) . . ?
O1 Zn2 O7 104.5(2) . . ?
O1 Zn2 O3 126.1(3) . 7_556 ?
O7 Zn2 O3 99.5(3) . 7_556 ?
O1 Zn2 N3 102.9(2) . 8_455 ?
O7 Zn2 N3 101.4(3) . 8_455 ?
O3 Zn2 N3 118.7(3) 7_556 8_455 ?

loop_
_geom_bond_atom_site_label_1
_geom_bond_atom_site_label_2
_geom_bond_distance
_geom_bond_site_symmetry_2
_geom_bond_publ_flag
Br1 C24 1.884(9) . ?
Br2A C32 2.002(9) . ?
Br2B C33 1.876(9) . ?
C1 N1 1.375(9) . ?
C1 C2 1.399(11) . ?
C1 C6 1.416(10) . ?
C2 C3 1.388(11) . ?
C3 C4 1.410(10) . ?
C4 C5 1.391(9) . ?
C4 C15 1.469(10) . ?
C5 C6 1.382(10) . ?
C6 C7 1.450(9) . ?
C7 C8 1.381(10) . ?
C7 C12 1.411(10) . ?
C8 C9 1.400(9) . ?
C9 C10 1.405(10) . ?
C9 C20 1.466(10) . ?
C10 C11 1.386(11) . ?
C11 C12 1.395(10) . ?
C12 N1 1.377(10) . ?
C13 N2 1.343(10) . ?
C13 C14 1.373(11) . ?
C14 C15 1.395(10) . ?
C15 C16 1.406(10) . ?
C16 C17 1.385(10) . ?
C17 N2 1.339(9) . ?
C18 N3 1.321(10) . ?
C18 C19 1.388(11) . ?
C19 C20 1.415(10) . ?
C20 C21 1.395(11) . ?
C21 C22 1.367(11) . ?
C22 N3 1.337(10) . ?
C23 C24 1.379(13) . ?
C23 C28 1.387(15) . ?
C23 C29 1.517(10) . ?
C24 C25 1.403(11) . ?
C25 C26 1.386(14) . ?
C26 C27 1.391(16) . ?
C26 C30 1.534(11) . ?
C27 C28 1.392(13) . ?
C29 O3 1.238(11) . ?
C29 O2 1.249(11) . ?
C30 O5 1.233(14) . ?
C30 O4 1.265(13) . ?
C31 C32 1.382(12) . ?
C31 C33 1.384(12) . ?
C31 C34 1.510(10) . ?
C32 C33 1.375(11) 7 ?
C33 C32 1.375(11) 7 ?
C34 O6 1.229(10) . ?
C34 O7 1.271(10) . ?
N2 Zn1 2.019(6) . ?
N3 Zn2 2.023(6) 8_556 ?
O1 Zn2 1.907(5) . ?
O1 Zn1 1.959(5) . ?
O2 Zn1 2.275(7) . ?
O3 Zn2 1.988(6) 7_556 ?
O4 Zn1 1.950(6) 2 ?
O6 Zn1 2.103(6) . ?
O7 Zn2 1.973(6) . ?
Zn1 O4 1.950(6) 2 ?
Zn2 O3 1.988(6) 7_556 ?
Zn2 N3 2.023(6) 8_455 ?
